data_7150033
loop_
_publ_author_name
'Hibbs, David E.'
'Overgaard, Jacob'
'Howard, Si\^an T'
'Nguyen, Thanh Ha'

_publ_section_title
;
 Experimental charge density of a potential DHO synthetase inhibitor:
 dimethyl-trans-2-oxohexahydro-pyrimidine-4,6-dicarboxylate.
;
_journal_issue 3
_journal_name_full 'Organic &amp; biomolecular chemistry'
_journal_page_first 441
_journal_page_last 447
_journal_paper_doi 10.1039/b416118a
_journal_volume 3
_journal_year 2005
_chemical_formula_sum 'C8 H12 N2 O5'
_chemical_formula_weight 216.20
_chemical_name_systematic
;
?
;
_space_group_IT_number 2
_symmetry_cell_setting triclinic
_symmetry_space_group_name_Hall '-P 1'
_symmetry_space_group_name_H-M 'P -1'
_atom_sites_solution_hydrogens geom
_atom_sites_solution_primary direct
_atom_sites_solution_secondary difmap
_audit_creation_method SHELXL-97
_cell_angle_alpha 73.265(2)
_cell_angle_beta 67.994(2)
_cell_angle_gamma 71.219(2)
_cell_formula_units_Z 2
_cell_length_a 7.4377(2)
_cell_length_b 8.3035(2)
_cell_length_c 9.2515(3)
_cell_measurement_reflns_used 999
_cell_measurement_temperature 100
_cell_measurement_theta_max 53.63
_cell_measurement_theta_min 2.42
_cell_volume 492.34(3)
_computing_structure_refinement 'SHELXL-97 (Sheldrick, 1997)'
_computing_structure_solution 'SHELXS-97 (Sheldrick, 1990)'
_diffrn_ambient_temperature 293(2)
_diffrn_measured_fraction_theta_full 0.788
_diffrn_measured_fraction_theta_max 0.788
_diffrn_measurement_device 'SMART1000 CCD'
_diffrn_measurement_method '/w scans'
_diffrn_radiation_monochromator graphite
_diffrn_radiation_source 'fine-focus sealed tube'
_diffrn_radiation_type MoK\a
_diffrn_radiation_wavelength 0.71069
_diffrn_reflns_av_R_equivalents 0.0000
_diffrn_reflns_av_sigmaI/netI 0.0193
_diffrn_reflns_limit_h_max 16
_diffrn_reflns_limit_h_min -15
_diffrn_reflns_limit_k_max 18
_diffrn_reflns_limit_k_min -17
_diffrn_reflns_limit_l_max 20
_diffrn_reflns_limit_l_min 0
_diffrn_reflns_number 13998
_diffrn_reflns_theta_full 53.63
_diffrn_reflns_theta_max 53.63
_diffrn_reflns_theta_min 2.42
_exptl_absorpt_coefficient_mu 0.122
_exptl_absorpt_correction_T_max 1.0000
_exptl_absorpt_correction_T_min 0.7252
_exptl_absorpt_correction_type gaussian
_exptl_crystal_colour colourless
_exptl_crystal_density_diffrn 1.458
_exptl_crystal_density_method 'not measured'
_exptl_crystal_description prism
_exptl_crystal_F_000 228
_exptl_crystal_size_max 0.45
_exptl_crystal_size_mid 0.40
_refine_diff_density_max 0.705
_refine_diff_density_min -0.542
_refine_diff_density_rms 0.117
_refine_ls_extinction_coef 0.011(8)
_refine_ls_extinction_expression Fc^*^=kFc[1+0.001xFc^2^\l^3^/sin(2\q)]^-1/4^
_refine_ls_extinction_method SHELXL
_refine_ls_goodness_of_fit_ref 1.063
_refine_ls_hydrogen_treatment mixed
_refine_ls_matrix_type full
_refine_ls_number_parameters 185
_refine_ls_number_reflns 9448
_refine_ls_number_restraints 12
_refine_ls_restrained_S_all 1.063
_refine_ls_R_factor_all 0.0584
_refine_ls_R_factor_gt 0.0510
_refine_ls_shift/su_max 0.134
_refine_ls_shift/su_mean 0.015
_refine_ls_structure_factor_coef Fsqd
_refine_ls_weighting_details 'calc w=1/[\s^2^(Fo^2^)+(0.0923P)^2^+0.0416P] where P=(Fo^2^+2Fc^2^)/3'
_refine_ls_weighting_scheme calc
_refine_ls_wR_factor_gt 0.1431
_refine_ls_wR_factor_ref 0.1529
_reflns_number_gt 8003
_reflns_number_total 9273
_reflns_threshold_expression >2sigma(I)
_cod_data_source_file b416118a.txt
_cod_data_source_block iam
_cod_depositor_comments
;
The following automatic conversions were performed:
'_exptl_absorpt_correction_type' value 'Gaussian' changed to 'gaussian'
according to '/home/saulius/struct/CIF-dictionaries/cif_core.dic'
dictionary named 'cif_core.dic' version 2.4.1 from 2010-06-29.

Automatic conversion script
Id: cif_fix_enum 1527 2010-12-29 10:47:43Z saulius 
;
_cod_original_cell_volume 492.34(2)
_cod_original_sg_symbol_H-M P-1
_cod_database_code 7150033

loop_
_symmetry_equiv_pos_as_xyz
'x, y, z'
'-x, -y, -z'

loop_
_atom_local_axes_label
_atom_local_axes_atom0
_atom_local_axes_ax1
_atom_local_axes_atom1
_atom_local_axes_atom2
_atom_local_axes_ax2
O(1) C(1) X O(1) N(2) Y
O(2) C(5) X O(2) C(6) Y
O(3) C(5) X O(3) O(2) Y
O(4) C(7) X O(4) C(8) Y
O(5) C(7) X O(5) O(4) Y
N(1) C(2) X N(1) C(1) Y
N(2) C(4) X N(2) C(1) Y
C(1) N(1) X C(1) N(2) Y
C(2) C(3) X C(2) N(1) Y
C(3) C(4) X C(3) C(2) Y
C(4) C(3) X C(4) N(2) Y
C(5) O(3) X C(5) O(2) Y
C(6) O(2) Z C(6) H(6C) Y
C(7) O(5) X C(7) O(4) Y
C(8) O(4) Z C(8) H(8C) Y
H(01) N(1) Z H(01) C(1) Y
H(02) N(2) Z H(02) C(1) Y
H(2) C(2) Z H(2) C(5) Y
H(3A) C(3) Z H(3A) H(3B) Y
H(3B) C(3) Z H(3B) H(3A) Y
H(4) C(4) Z H(4) N(2) Y
H(6A) C(6) Z H(6A) H(6B) Y
H(6B) C(6) Z H(6B) H(6A) Y
H(6C) C(6) Z H(6C) H(6B) Y
H(8A) C(8) Z H(8A) H(8B) Y
H(8B) C(8) Z H(8B) H(8A) Y
H(8C) C(8) Z H(8C) H(8A) Y

loop_
_atom_rho_multipole_label
_atom_rho_multipole_coeff_Pv
_atom_rho_multipole_coeff_P00
_atom_rho_multipole_coeff_P11
_atom_rho_multipole_coeff_P1-1
_atom_rho_multipole_coeff_P10
_atom_rho_multipole_coeff_P20
_atom_rho_multipole_coeff_P21
_atom_rho_multipole_coeff_P2-1
_atom_rho_multipole_coeff_P22
_atom_rho_multipole_coeff_P2-2
_atom_rho_multipole_coeff_P30
_atom_rho_multipole_coeff_P31
_atom_rho_multipole_coeff_P3-1
_atom_rho_multipole_coeff_P32
_atom_rho_multipole_coeff_P3-2
_atom_rho_multipole_coeff_P33
_atom_rho_multipole_coeff_P3-3
_atom_rho_multipole_coeff_P40
_atom_rho_multipole_coeff_P41
_atom_rho_multipole_coeff_P4-1
_atom_rho_multipole_coeff_P42
_atom_rho_multipole_coeff_P4-2
_atom_rho_multipole_coeff_P43
_atom_rho_multipole_coeff_P4-3
_atom_rho_multipole_coeff_P44
_atom_rho_multipole_coeff_P4-4
_atom_rho_multipole_kappa_prime
_atom_rho_multipole_kappa_dprime0
_atom_rho_multipole_kappa_dprime1
_atom_rho_multipole_kappa_dprime2
_atom_rho_multipole_kappa_dprime3
_atom_rho_multipole_kappa_dprime4
O(1) 6.30(3) 0.00 -0.102(14) 0.017(12) 0.00 -0.053(13) 0.00 0.00 -0.112(11) 0.008(11) 0.00 -0.034(10) 0.012(9) 0.00 0.00 0.043(9) -0.005(9) 0.00 0.00 0.00 0.00 0.00 0.00 0.00 0.00 0.00 0.995(2) 0.93 0.93 0.93 0.93 0.93
O(2) 6.28(3) 0.00 -0.016(14) -0.061(15) 0.00 0.022(15) 0.00 0.00 -0.009(12) 0.014(13) 0.00 0.004(10) -0.025(11) 0.00 0.00 0.113(10) -0.001(11) 0.00 0.00 0.00 0.00 0.00 0.00 0.00 0.00 0.00 1.000(3) 0.93 0.93 0.93 0.93 0.93
O(3) 6.19(3) 0.00 -0.007(18) -0.018(14) 0.00 -0.132(16) 0.00 0.00 -0.023(12) -0.038(14) 0.00 -0.005(11) 0.014(10) 0.00 0.00 0.033(10) -0.022(10) 0.00 0.00 0.00 0.00 0.00 0.00 0.00 0.00 0.00 0.995(2) 0.93 0.93 0.93 0.93 0.93
O(4) 6.30(3) 0.00 0.013(16) -0.038(15) 0.00 -0.015(17) 0.00 0.00 -0.027(14) 0.029(14) 0.00 0.051(11) -0.013(11) 0.00 0.00 0.118(10) 0.053(11) 0.00 0.00 0.00 0.00 0.00 0.00 0.00 0.00 0.00 1.000(3) 0.93 0.93 0.93 0.93 0.93
O(5) 6.29(4) 0.00 -0.01(2) 0.023(17) 0.00 -0.21(2) 0.00 0.00 -0.061(16) -0.037(15) 0.00 0.046(13) 0.041(11) 0.00 0.00 0.043(10) 0.036(10) 0.00 0.00 0.00 0.00 0.00 0.00 0.00 0.00 0.00 0.995(2) 0.93 0.93 0.93 0.93 0.93
N(1) 5.54(5) 0.00 -0.061(17) -0.076(17) -0.023(15) -0.002(14) 0.009(13) 0.023(12) -0.058(15) 0.063(14) 0.079(13) -0.003(12) 0.008(12) 0.082(13) -0.040(13) 0.307(14) 0.042(14) 0.00 0.00 0.00 0.00 0.00 0.00 0.00 0.00 0.00 0.976(3) 0.80 0.80 0.80 0.80 0.80
N(2) 5.53(5) 0.00 -0.055(19) -0.060(17) 0.050(15) -0.025(14) -0.021(14) -0.038(13) -0.038(16) 0.018(14) -0.082(14) -0.006(13) 0.026(12) -0.063(13) 0.037(13) 0.331(14) 0.052(14) 0.00 0.00 0.00 0.00 0.00 0.00 0.00 0.00 0.00 0.976(3) 0.80 0.80 0.80 0.80 0.80
C(1) 3.83(4) 0.00 -0.12(2) -0.17(2) -0.016(15) -0.431(17) 0.004(15) -0.005(14) -0.12(2) 0.18(2) -0.050(17) 0.016(17) 0.014(17) -0.001(18) -0.020(17) 0.62(2) -0.06(3) 0.00 0.00 0.00 0.00 0.00 0.00 0.00 0.00 0.00 1.015(3) 0.78 0.78 0.78 0.78 0.78
C(2) 4.00(3) 0.00 0.05(2) -0.14(2) -0.218(19) 0.019(16) 0.042(17) 0.132(17) 0.090(19) 0.032(18) 0.004(17) -0.241(18) -0.335(17) 0.006(19) -0.127(18) 0.337(17) -0.08(2) 0.00 0.00 0.00 0.00 0.00 0.00 0.00 0.00 0.00 1.015(3) 0.78 0.78 0.78 0.78 0.78
C(3) 4.30(3) 0.00 -0.11(2) -0.24(2) 0.041(15) 0.125(17) -0.047(15) 0.020(14) -0.016(18) 0.056(18) 0.003(15) -0.244(16) -0.343(17) -0.023(17) -0.001(15) 0.295(17) -0.058(18) 0.00 0.00 0.00 0.00 0.00 0.00 0.00 0.00 0.00 1.015(3) 0.78 0.78 0.78 0.78 0.78
C(4) 4.06(3) 0.00 0.06(2) -0.21(2) -0.15(2) 0.048(18) 0.005(17) 0.083(17) 0.06(2) 0.069(17) -0.033(18) -0.202(18) -0.364(17) -0.012(19) 0.012(18) 0.322(18) -0.03(2) 0.00 0.00 0.00 0.00 0.00 0.00 0.00 0.00 0.00 1.015(3) 0.78 0.78 0.78 0.78 0.78
C(5) 4.10(4) 0.00 0.17(3) -0.07(2) 0.00 -0.422(17) 0.00 0.00 0.16(2) 0.10(2) 0.00 0.047(18) -0.045(16) 0.00 0.00 0.72(2) 0.03(3) 0.00 0.00 0.00 0.00 0.00 0.00 0.00 0.00 0.00 1.015(3) 0.78 0.78 0.78 0.78 0.78
C(6) 4.34(3) 0.00 -0.032(13) 0.091(13) -0.236(18) -0.171(16) -0.054(12) -0.034(13) 0.053(12) -0.046(13) 0.540(19) 0.069(14) 0.094(15) 0.008(14) 0.061(14) -0.037(13) -0.171(16) 0.00 0.00 0.00 0.00 0.00 0.00 0.00 0.00 0.00 1.015(3) 0.78 0.78 0.78 0.78 0.78
C(7) 4.11(4) 0.00 0.11(3) -0.10(2) 0.00 -0.433(16) 0.00 0.00 0.19(2) 0.00(2) 0.00 0.044(19) -0.064(16) 0.00 0.00 0.61(2) 0.06(3) 0.00 0.00 0.00 0.00 0.00 0.00 0.00 0.00 0.00 1.015(3) 0.78 0.78 0.78 0.78 0.78
C(8) 4.32(4) 0.00 -0.112(14) -0.020(14) -0.244(17) -0.129(16) 0.021(14) -0.009(13) 0.024(13) 0.008(14) 0.508(19) -0.034(16) 0.116(15) 0.035(14) -0.070(14) -0.011(14) -0.263(16) 0.00 0.00 0.00 0.00 0.00 0.00 0.00 0.00 0.00 1.015(3) 0.78 0.78 0.78 0.78 0.78
H(01) 0.582(16) 0.00 0.00 0.00 0.091(10) 0.00 0.00 0.00 0.00 0.00 0.00 0.00 0.00 0.00 0.00 0.00 0.00 0.00 0.00 0.00 0.00 0.00 0.00 0.00 0.00 0.00 1.20 1.20 1.20 1.20 1.20 1.20
H(02) 0.58 0.00 0.00 0.00 0.09 0.00 0.00 0.00 0.00 0.00 0.00 0.00 0.00 0.00 0.00 0.00 0.00 0.00 0.00 0.00 0.00 0.00 0.00 0.00 0.00 0.00 1.20 1.20 1.20 1.20 1.20 1.20
H(2) 0.716(15) 0.00 0.00 0.00 0.105(9) 0.00 0.00 0.00 0.00 0.00 0.00 0.00 0.00 0.00 0.00 0.00 0.00 0.00 0.00 0.00 0.00 0.00 0.00 0.00 0.00 0.00 1.20 1.20 1.20 1.20 1.20 1.20
H(3A) 0.777(14) 0.00 0.00 0.00 0.073(8) 0.00 0.00 0.00 0.00 0.00 0.00 0.00 0.00 0.00 0.00 0.00 0.00 0.00 0.00 0.00 0.00 0.00 0.00 0.00 0.00 0.00 1.20 1.20 1.20 1.20 1.20 1.20
H(3B) 0.78 0.00 0.00 0.00 0.07 0.00 0.00 0.00 0.00 0.00 0.00 0.00 0.00 0.00 0.00 0.00 0.00 0.00 0.00 0.00 0.00 0.00 0.00 0.00 0.00 0.00 1.20 1.20 1.20 1.20 1.20 1.20
H(4) 0.72 0.00 0.00 0.00 0.10 0.00 0.00 0.00 0.00 0.00 0.00 0.00 0.00 0.00 0.00 0.00 0.00 0.00 0.00 0.00 0.00 0.00 0.00 0.00 0.00 0.00 1.20 1.20 1.20 1.20 1.20 1.20
H(6A) 0.729(10) 0.00 0.00 0.00 0.115(6) 0.00 0.00 0.00 0.00 0.00 0.00 0.00 0.00 0.00 0.00 0.00 0.00 0.00 0.00 0.00 0.00 0.00 0.00 0.00 0.00 0.00 1.20 1.20 1.20 1.20 1.20 1.20
H(6B) 0.73 0.00 0.00 0.00 0.11 0.00 0.00 0.00 0.00 0.00 0.00 0.00 0.00 0.00 0.00 0.00 0.00 0.00 0.00 0.00 0.00 0.00 0.00 0.00 0.00 0.00 1.20 1.20 1.20 1.20 1.20 1.20
H(6C) 0.73 0.00 0.00 0.00 0.11 0.00 0.00 0.00 0.00 0.00 0.00 0.00 0.00 0.00 0.00 0.00 0.00 0.00 0.00 0.00 0.00 0.00 0.00 0.00 0.00 0.00 1.20 1.20 1.20 1.20 1.20 1.20
H(8A) 0.73 0.00 0.00 0.00 0.11 0.00 0.00 0.00 0.00 0.00 0.00 0.00 0.00 0.00 0.00 0.00 0.00 0.00 0.00 0.00 0.00 0.00 0.00 0.00 0.00 0.00 1.20 1.20 1.20 1.20 1.20 1.20
H(8B) 0.73 0.00 0.00 0.00 0.11 0.00 0.00 0.00 0.00 0.00 0.00 0.00 0.00 0.00 0.00 0.00 0.00 0.00 0.00 0.00 0.00 0.00 0.00 0.00 0.00 0.00 1.20 1.20 1.20 1.20 1.20 1.20
H(8C) 0.73 0.00 0.00 0.00 0.11 0.00 0.00 0.00 0.00 0.00 0.00 0.00 0.00 0.00 0.00 0.00 0.00 0.00 0.00 0.00 0.00 0.00 0.00 0.00 0.00 0.00 1.20 1.20 1.20 1.20 1.20 1.20

loop_
_atom_site_label
_atom_site_type_symbol
_atom_site_fract_x
_atom_site_fract_y
_atom_site_fract_z
_atom_site_U_iso_or_equiv
_atom_site_adp_type
_atom_site_occupancy
_atom_site_symmetry_multiplicity
_atom_site_calc_flag
_atom_site_refinement_flags
_atom_site_disorder_assembly
_atom_site_disorder_group
O1 O 0.76122(5) -0.00452(5) 0.47021(4) 0.01570(5) Uani 1 1 d . . .
O2 O 0.10975(6) 0.50922(5) 0.80622(5) 0.02064(7) Uani 1 1 d . . .
O3 O 0.13675(6) 0.39918(6) 0.60018(5) 0.02049(7) Uani 1 1 d . . .
O4 O 0.71825(9) 0.25920(5) 0.98366(5) 0.02430(9) Uani 1 1 d . . .
O5 O 0.74004(9) 0.00761(5) 0.92448(5) 0.02673(9) Uani 1 1 d . . .
N1 N 0.48968(5) 0.17749(5) 0.60668(5) 0.01400(5) Uani 1 1 d D . .
H01 H 0.4042(13) 0.1383(16) 0.5652(14) 0.042(4) Uiso 1 1 d D . .
N2 N 0.80989(5) 0.16064(5) 0.60388(5) 0.01511(6) Uani 1 1 d D . .
H02 H 0.9586(4) 0.1000(15) 0.5722(14) 0.031(3) Uiso 1 1 d D . .
C1 C 0.68961(5) 0.10501(5) 0.55876(5) 0.01206(5) Uani 1 1 d . . .
C2 C 0.39347(5) 0.28372(5) 0.72833(5) 0.01214(5) Uani 1 1 d D . .
H2 H 0.3510(19) 0.2084(14) 0.8496(6) 0.031(3) Uiso 1 1 d D . .
C3 C 0.53259(6) 0.38929(5) 0.72106(5) 0.01306(5) Uani 1 1 d D . .
H3A H 0.4673(17) 0.4550(13) 0.8222(8) 0.027(3) Uiso 1 1 d D . .
H3B H 0.5499(19) 0.4903(11) 0.6143(8) 0.025(3) Uiso 1 1 d D . .
C4 C 0.73848(6) 0.26986(5) 0.72047(5) 0.01302(5) Uani 1 1 d D . .
H4 H 0.8470(12) 0.3487(11) 0.6855(13) 0.025(3) Uiso 1 1 d D . .
C5 C 0.19953(5) 0.40250(5) 0.70224(5) 0.01315(5) Uani 1 1 d . . .
C6 C -0.07956(7) 0.62769(7) 0.79468(7) 0.02278(9) Uani 1 1 d D . .
H6A H -0.097(2) 0.7259(14) 0.8554(16) 0.051(4) Uiso 1 1 d D . .
H6B H -0.1934(14) 0.5591(15) 0.8604(15) 0.044(4) Uiso 1 1 d D . .
H6C H -0.075(3) 0.674(2) 0.6736(6) 0.058(5) Uiso 1 1 d D . .
C7 C 0.73246(6) 0.16092(5) 0.88619(5) 0.01418(6) Uani 1 1 d . . .
C8 C 0.71001(10) 0.17031(7) 1.14536(7) 0.02553(11) Uani 1 1 d D . .
H8A H 0.5678(10) 0.1416(19) 1.2084(16) 0.051(4) Uiso 1 1 d D . .
H8B H 0.7244(19) 0.2607(13) 1.1997(13) 0.034(3) Uiso 1 1 d D . .
H8C H 0.8281(15) 0.0560(11) 1.1459(17) 0.044(4) Uiso 1 1 d D . .

loop_
_atom_site_aniso_label
_atom_site_aniso_U_11
_atom_site_aniso_U_22
_atom_site_aniso_U_33
_atom_site_aniso_U_23
_atom_site_aniso_U_13
_atom_site_aniso_U_12
O1 0.01183(10) 0.01965(13) 0.01773(12) -0.01058(9) -0.00472(8) -0.00018(8)
O2 0.01561(12) 0.02049(15) 0.02594(16) -0.01329(12) -0.00632(11) 0.00317(10)
O3 0.01458(12) 0.02472(16) 0.02562(16) -0.01040(12) -0.01031(11) 0.00056(10)
O4 0.0458(3) 0.01638(14) 0.01860(14) -0.00171(10) -0.01721(16) -0.01062(14)
O5 0.0448(3) 0.01309(14) 0.02180(16) -0.00431(10) -0.00952(16) -0.00643(14)
N1 0.00906(9) 0.01659(12) 0.01863(13) -0.00910(9) -0.00418(9) -0.00114(8)
N2 0.00936(10) 0.02075(14) 0.01793(13) -0.00973(10) -0.00368(9) -0.00249(9)
C1 0.00968(10) 0.01439(12) 0.01295(11) -0.00514(9) -0.00358(9) -0.00168(8)
C2 0.01029(10) 0.01239(12) 0.01393(12) -0.00415(8) -0.00329(9) -0.00209(8)
C3 0.01261(12) 0.01274(12) 0.01519(13) -0.00389(9) -0.00499(10) -0.00293(9)
C4 0.01165(11) 0.01487(13) 0.01482(13) -0.00476(9) -0.00472(9) -0.00374(9)
C5 0.00978(11) 0.01277(12) 0.01659(13) -0.00436(9) -0.00303(9) -0.00218(9)
C6 0.01547(15) 0.01700(18) 0.0322(2) -0.00974(15) -0.00458(15) 0.00196(12)
C7 0.01450(13) 0.01321(13) 0.01662(14) -0.00456(9) -0.00634(10) -0.00236(9)
C8 0.0421(3) 0.0204(2) 0.01867(18) -0.00193(14) -0.0156(2) -0.00789(19)

loop_
_atom_type_symbol
_atom_type_description
_atom_type_scat_dispersion_real
_atom_type_scat_dispersion_imag
_atom_type_scat_source
C C 0.0033 0.0016 'International Tables Vol C Tables 4.2.6.8 and 6.1.1.4'
H H 0.0000 0.0000 'International Tables Vol C Tables 4.2.6.8 and 6.1.1.4'
N N 0.0061 0.0033 'International Tables Vol C Tables 4.2.6.8 and 6.1.1.4'
O O 0.0106 0.0060 'International Tables Vol C Tables 4.2.6.8 and 6.1.1.4'

loop_
_geom_angle_atom_site_label_1
_geom_angle_atom_site_label_2
_geom_angle_atom_site_label_3
_geom_angle
_geom_angle_site_symmetry_1
_geom_angle_site_symmetry_3
_geom_angle_publ_flag
C5 O2 C6 116.24(4) . . ?
C7 O4 C8 115.69(4) . . ?
C1 N1 C2 123.54(3) . . ?
C1 N1 H01 116.1(6) . . ?
C2 N1 H01 119.7(6) . . ?
C1 N2 C4 124.31(3) . . ?
C1 N2 H02 116.9(7) . . ?
C4 N2 H02 117.3(7) . . ?
O1 C1 N2 121.03(3) . . ?
O1 C1 N1 120.92(3) . . ?
N2 C1 N1 117.98(3) . . ?
N1 C2 C5 108.64(3) . . ?
N1 C2 C3 110.23(3) . . ?
C5 C2 C3 110.80(3) . . ?
N1 C2 H2 113.6(7) . . ?
C5 C2 H2 105.9(7) . . ?
C3 C2 H2 107.6(7) . . ?
C2 C3 C4 109.81(3) . . ?
C2 C3 H3A 109.5(6) . . ?
C4 C3 H3A 110.9(6) . . ?
C2 C3 H3B 111.0(6) . . ?
C4 C3 H3B 108.9(7) . . ?
H3A C3 H3B 106.7(9) . . ?
N2 C4 C7 111.03(3) . . ?
N2 C4 C3 110.92(3) . . ?
C7 C4 C3 110.76(3) . . ?
N2 C4 H4 106.4(6) . . ?
C7 C4 H4 108.2(6) . . ?
C3 C4 H4 109.3(5) . . ?
O3 C5 O2 125.07(4) . . ?
O3 C5 C2 123.80(4) . . ?
O2 C5 C2 111.13(3) . . ?
O2 C6 H6A 103.4(8) . . ?
O2 C6 H6B 107.2(7) . . ?
H6A C6 H6B 108.9(11) . . ?
O2 C6 H6C 110.7(9) . . ?
H6A C6 H6C 114.1(12) . . ?
H6B C6 H6C 112.1(13) . . ?
O5 C7 O4 124.30(4) . . ?
O5 C7 C4 125.19(4) . . ?
O4 C7 C4 110.51(3) . . ?
O4 C8 H8A 110.3(8) . . ?
O4 C8 H8B 105.6(7) . . ?
H8A C8 H8B 107.8(11) . . ?
O4 C8 H8C 110.7(8) . . ?
H8A C8 H8C 111.4(11) . . ?
H8B C8 H8C 111.0(11) . . ?

loop_
_geom_bond_atom_site_label_1
_geom_bond_atom_site_label_2
_geom_bond_distance
_geom_bond_site_symmetry_2
_geom_bond_publ_flag
O1 C1 1.2538(5) . ?
O2 C5 1.3361(5) . ?
O2 C6 1.4567(6) . ?
O3 C5 1.2100(6) . ?
O4 C7 1.3369(5) . ?
O4 C8 1.4529(6) . ?
O5 C7 1.2076(6) . ?
N1 C1 1.3614(5) . ?
N1 C2 1.4555(5) . ?
N1 H01 1.0230 . ?
N2 C1 1.3583(5) . ?
N2 C4 1.4463(5) . ?
N2 H02 1.0230 . ?
C2 C5 1.5230(5) . ?
C2 C3 1.5302(5) . ?
C2 H2 1.0990 . ?
C3 C4 1.5322(5) . ?
C3 H3A 1.0920 . ?
C3 H3B 1.0920 . ?
C4 C7 1.5320(6) . ?
C4 H4 1.0990 . ?
C6 H6A 1.0660 . ?
C6 H6B 1.0660 . ?
C6 H6C 1.0660 . ?
C8 H8A 1.0660 . ?
C8 H8B 1.0660 . ?
C8 H8C 1.0660 . ?

loop_
_geom_torsion_atom_site_label_1
_geom_torsion_atom_site_label_2
_geom_torsion_atom_site_label_3
_geom_torsion_atom_site_label_4
_geom_torsion
_geom_torsion_site_symmetry_1
_geom_torsion_site_symmetry_2
_geom_torsion_site_symmetry_3
_geom_torsion_site_symmetry_4
_geom_torsion_publ_flag
C4 N2 C1 O1 -172.12(4) . . . . ?
C4 N2 C1 N1 10.78(7) . . . . ?
C2 N1 C1 O1 169.96(4) . . . . ?
C2 N1 C1 N2 -12.94(6) . . . . ?
C1 N1 C2 C5 155.72(4) . . . . ?
C1 N1 C2 C3 34.14(5) . . . . ?
N1 C2 C3 C4 -50.57(4) . . . . ?
C5 C2 C3 C4 -170.86(3) . . . . ?
C1 N2 C4 C7 93.44(5) . . . . ?
C1 N2 C4 C3 -30.16(6) . . . . ?
C2 C3 C4 N2 48.88(4) . . . . ?
C2 C3 C4 C7 -74.88(4) . . . . ?
C6 O2 C5 O3 0.94(7) . . . . ?
C6 O2 C5 C2 -179.05(4) . . . . ?
N1 C2 C5 O3 3.09(6) . . . . ?
C3 C2 C5 O3 124.33(5) . . . . ?
N1 C2 C5 O2 -176.92(4) . . . . ?
C3 C2 C5 O2 -55.68(4) . . . . ?
C8 O4 C7 O5 -0.59(9) . . . . ?
C8 O4 C7 C4 179.63(5) . . . . ?
N2 C4 C7 O5 -16.11(6) . . . . ?
C3 C4 C7 O5 107.59(6) . . . . ?
N2 C4 C7 O4 163.67(4) . . . . ?
C3 C4 C7 O4 -72.63(5) . . . . ?
